data_7231170
loop_
_publ_author_name
'Xu, Lei'
'Jiang, Liping'
'Li, Shasha'
'Zhang, Guofang'
'Zhang, Weiqiang'
'Gao, Ziwei'

_publ_section_title
;
 Reaction of FcC&#xE002;CC(O)R (Fc = ferrocenyl) with Ru3(CO)12 leading to
 unexpected nitro-group reduced ruthenoles and 1,2-CO-inserted
 triruthenium clusters
;
_journal_issue 45
_journal_name_full 'RSC Advances'
_journal_page_first 25268
_journal_paper_doi 10.1039/C8RA04548H
_journal_volume 8
_journal_year 2018
_chemical_formula_sum 'C44 H28 Fe2 O8 Ru2'
_chemical_formula_weight 998.50
_chemical_name_systematic
; 
 ? 
;
_space_group_IT_number 2
_symmetry_cell_setting triclinic
_symmetry_space_group_name_Hall '-P 1'
_symmetry_space_group_name_H-M 'P -1'
_atom_sites_solution_hydrogens geom
_atom_sites_solution_primary direct
_atom_sites_solution_secondary difmap
_audit_creation_method SHELXL-97
_audit_update_record
;
2018-03-30 deposited with the CCDC.
2018-07-09 downloaded from the CCDC.
;
_cell_angle_alpha 94.236(5)
_cell_angle_beta 106.349(5)
_cell_angle_gamma 107.077(5)
_cell_formula_units_Z 2
_cell_length_a 12.420(2)
_cell_length_b 12.656(2)
_cell_length_c 14.050(2)
_cell_measurement_reflns_used 2.47
_cell_measurement_temperature 296(2)
_cell_measurement_theta_max 50211
_cell_measurement_theta_min 26.38
_cell_volume 1996.0(5)
_computing_structure_refinement 'SHELXL-97 (Sheldrick, 1997)'
_computing_structure_solution 'SHELXS-97 (Sheldrick, 1990)'
_diffrn_ambient_temperature 296(2)
_diffrn_measured_fraction_theta_full 0.996
_diffrn_measured_fraction_theta_max 0.996
_diffrn_measurement_device_type 'Bruker SMART CCD area-detector'
_diffrn_radiation_monochromator graphite
_diffrn_radiation_source 'fine-focus sealed tube'
_diffrn_radiation_type MoK\a
_diffrn_radiation_wavelength 0.71073
_diffrn_reflns_av_R_equivalents 0.0393
_diffrn_reflns_av_sigmaI/netI 0.0194
_diffrn_reflns_limit_h_max 15
_diffrn_reflns_limit_h_min -15
_diffrn_reflns_limit_k_max 15
_diffrn_reflns_limit_k_min -15
_diffrn_reflns_limit_l_max 17
_diffrn_reflns_limit_l_min -17
_diffrn_reflns_number 69759
_diffrn_reflns_theta_full 26.00
_diffrn_reflns_theta_max 26.00
_diffrn_reflns_theta_min 2.81
_exptl_absorpt_coefficient_mu 1.507
_exptl_absorpt_correction_T_max 0.8639
_exptl_absorpt_correction_T_min 0.8055
_exptl_absorpt_correction_type multi-scan
_exptl_absorpt_process_details sadabs
_exptl_crystal_colour colorless
_exptl_crystal_density_diffrn 1.661
_exptl_crystal_density_method 'not measured'
_exptl_crystal_description block
_exptl_crystal_F_000 992
_exptl_crystal_size_max 0.15
_exptl_crystal_size_mid 0.13
_exptl_crystal_size_min 0.10
_platon_squeeze_details
;
;
_refine_diff_density_max 0.412
_refine_diff_density_min -0.599
_refine_diff_density_rms 0.086
_refine_ls_extinction_method none
_refine_ls_goodness_of_fit_ref 1.108
_refine_ls_hydrogen_treatment constr
_refine_ls_matrix_type full
_refine_ls_number_parameters 505
_refine_ls_number_reflns 7831
_refine_ls_number_restraints 0
_refine_ls_restrained_S_all 1.108
_refine_ls_R_factor_all 0.0323
_refine_ls_R_factor_gt 0.0294
_refine_ls_shift/su_max 0.001
_refine_ls_shift/su_mean 0.000
_refine_ls_structure_factor_coef Fsqd
_refine_ls_weighting_details 'calc w=1/[\s^2^(Fo^2^)+(0.0223P)^2^+4.7729P] where P=(Fo^2^+2Fc^2^)/3'
_refine_ls_weighting_scheme calc
_refine_ls_wR_factor_gt 0.0695
_refine_ls_wR_factor_ref 0.0711
_reflns_number_gt 7395
_reflns_number_total 7831
_reflns_threshold_expression >2sigma(I)
_cod_data_source_file c8ra04548h2.cif
_cod_data_source_block 1_CCDC4
_cod_original_sg_symbol_H-M P-1
_cod_database_code 7231170

loop_
_symmetry_equiv_pos_as_xyz
'x, y, z'
'-x, -y, -z'

loop_
_atom_site_label
_atom_site_type_symbol
_atom_site_fract_x
_atom_site_fract_y
_atom_site_fract_z
_atom_site_U_iso_or_equiv
_atom_site_adp_type
_atom_site_occupancy
_atom_site_symmetry_multiplicity
_atom_site_calc_flag
_atom_site_refinement_flags
Ru1 Ru 0.17325(2) 0.245946(18) 0.244929(17) 0.01647(6) Uani 1 1 d .
Ru2 Ru 0.41653(2) 0.311069(18) 0.328688(17) 0.01695(6) Uani 1 1 d .
Fe1 Fe 0.24111(4) 0.07013(3) 0.50984(3) 0.01916(10) Uani 1 1 d .
Fe2 Fe 0.61295(4) 0.22476(4) 0.11137(3) 0.02201(10) Uani 1 1 d .
O1 O 0.51315(18) 0.05910(18) 0.29702(17) 0.0262(5) Uani 1 1 d .
C31 C 0.3008(2) 0.2842(2) 0.1716(2) 0.0170(6) Uani 1 1 d .
O2 O 0.3418(2) 0.47136(17) 0.14092(17) 0.0283(5) Uani 1 1 d .
O4 O -0.0196(2) 0.0656(2) 0.08251(19) 0.0355(6) Uani 1 1 d .
O3 O 0.0111(2) 0.2164(2) 0.37895(19) 0.0363(6) Uani 1 1 d .
C12 C 0.3534(2) 0.1334(2) 0.2409(2) 0.0162(5) Uani 1 1 d .
C11 C 0.2733(2) 0.1421(2) 0.2955(2) 0.0166(6) Uani 1 1 d .
C30 C 0.3699(2) 0.2108(2) 0.1716(2) 0.0157(5) Uani 1 1 d .
C39 C 0.0769(3) 0.2250(3) 0.3357(2) 0.0237(6) Uani 1 1 d .
C40 C 0.0526(3) 0.1348(3) 0.1440(2) 0.0230(6) Uani 1 1 d .
O7 O 0.5842(2) 0.2772(2) 0.5214(2) 0.0460(7) Uani 1 1 d .
C32 C 0.2975(3) 0.3713(2) 0.1063(2) 0.0194(6) Uani 1 1 d .
O8 O 0.6174(3) 0.5072(2) 0.3074(2) 0.0486(7) Uani 1 1 d .
C44 C 0.5435(3) 0.4347(3) 0.3152(2) 0.0303(7) Uani 1 1 d .
C43 C 0.5220(3) 0.2896(3) 0.4498(3) 0.0288(7) Uani 1 1 d .
C14 C 0.3252(3) -0.0750(2) 0.2064(2) 0.0215(6) Uani 1 1 d .
O5 O 0.0816(2) 0.4380(2) 0.1729(3) 0.0496(8) Uani 1 1 d .
C21 C 0.4426(3) 0.1190(3) 0.0418(2) 0.0219(6) Uani 1 1 d .
H21 H 0.4112 0.0404 0.0491 0.026 Uiso 1 1 calc R
C20 C 0.4413(2) 0.2144(2) 0.1030(2) 0.0185(6) Uani 1 1 d .
C1 C 0.2579(3) 0.0627(2) 0.3666(2) 0.0186(6) Uani 1 1 d .
C24 C 0.4978(3) 0.3122(3) 0.0669(2) 0.0226(6) Uani 1 1 d .
H24 H 0.5110 0.3900 0.0945 0.027 Uiso 1 1 calc R
C5 C 0.3494(3) 0.0321(2) 0.4363(2) 0.0203(6) Uani 1 1 d .
H5 H 0.4352 0.0697 0.4537 0.024 Uiso 1 1 calc R
C6 C 0.2328(3) 0.2221(3) 0.5651(2) 0.0288(7) Uani 1 1 d .
H6 H 0.2277 0.2837 0.5276 0.035 Uiso 1 1 calc R
C13 C 0.4087(3) 0.0412(2) 0.2518(2) 0.0193(6) Uani 1 1 d .
C8 C 0.1815(3) 0.0612(3) 0.6314(2) 0.0298(7) Uani 1 1 d .
H8 H 0.1346 -0.0072 0.6485 0.036 Uiso 1 1 calc R
C15 C 0.2120(3) -0.0955(3) 0.1394(2) 0.0256(7) Uani 1 1 d .
H15 H 0.1864 -0.0358 0.1207 0.031 Uiso 1 1 calc R
C7 C 0.1351(3) 0.1319(3) 0.5697(3) 0.0305(7) Uani 1 1 d .
H7 H 0.0509 0.1210 0.5370 0.037 Uiso 1 1 calc R
C19 C 0.3618(3) -0.1657(3) 0.2342(3) 0.0317(8) Uani 1 1 d .
H19 H 0.4368 -0.1530 0.2797 0.038 Uiso 1 1 calc R
C23 C 0.5310(3) 0.2770(3) -0.0158(2) 0.0269(7) Uani 1 1 d .
H23 H 0.5710 0.3262 -0.0550 0.032 Uiso 1 1 calc R
C22 C 0.4965(3) 0.1579(3) -0.0314(2) 0.0266(7) Uani 1 1 d .
H22 H 0.5091 0.1108 -0.0830 0.032 Uiso 1 1 calc R
C25 C 0.7125(3) 0.2336(3) 0.2570(3) 0.0379(9) Uani 1 1 d .
H25 H 0.6838 0.2312 0.3153 0.045 Uiso 1 1 calc R
C4 C 0.2935(3) -0.0626(3) 0.4749(2) 0.0244(6) Uani 1 1 d .
H4 H 0.3341 -0.1015 0.5232 0.029 Uiso 1 1 calc R
C9 C 0.3068(3) 0.1069(3) 0.6641(2) 0.0287(7) Uani 1 1 d .
H9 H 0.3619 0.0753 0.7074 0.034 Uiso 1 1 calc R
C41 C 0.1164(3) 0.3695(3) 0.2025(3) 0.0281(7) Uani 1 1 d .
C27 C 0.7608(3) 0.1796(3) 0.1199(3) 0.0366(8) Uani 1 1 d .
H27 H 0.7713 0.1331 0.0666 0.044 Uiso 1 1 calc R
C2 C 0.1464(3) -0.0134(2) 0.3663(2) 0.0213(6) Uani 1 1 d .
H2 H 0.0677 -0.0126 0.3272 0.026 Uiso 1 1 calc R
C3 C 0.1688(3) -0.0903(2) 0.4315(2) 0.0251(7) Uani 1 1 d .
H3 H 0.1084 -0.1517 0.4449 0.030 Uiso 1 1 calc R
C28 C 0.7908(3) 0.2983(3) 0.1344(3) 0.0349(8) Uani 1 1 d .
H28 H 0.8261 0.3481 0.0932 0.042 Uiso 1 1 calc R
C10 C 0.3393(3) 0.2064(3) 0.6229(2) 0.0277(7) Uani 1 1 d .
H10 H 0.4204 0.2552 0.6326 0.033 Uiso 1 1 calc R
C42 C 0.3557(3) 0.4032(3) 0.3968(3) 0.0293(7) Uani 1 1 d .
C16 C 0.1372(3) -0.2051(3) 0.1004(3) 0.0338(8) Uani 1 1 d .
H16 H 0.0613 -0.2186 0.0560 0.041 Uiso 1 1 calc R
C18 C 0.2870(4) -0.2742(3) 0.1944(3) 0.0409(9) Uani 1 1 d .
H18 H 0.3121 -0.3343 0.2128 0.049 Uiso 1 1 calc R
C26 C 0.7120(3) 0.1402(3) 0.1957(3) 0.0376(9) Uani 1 1 d .
H26 H 0.6831 0.0616 0.2039 0.045 Uiso 1 1 calc R
C17 C 0.1754(4) -0.2936(3) 0.1274(3) 0.0399(9) Uani 1 1 d .
H17 H 0.1256 -0.3668 0.1004 0.048 Uiso 1 1 calc R
C29 C 0.7612(3) 0.3319(3) 0.2200(3) 0.0378(8) Uani 1 1 d .
H29 H 0.7724 0.4089 0.2482 0.045 Uiso 1 1 calc R
O6 O 0.3375(2) 0.4665(2) 0.4480(2) 0.0445(7) Uani 1 1 d .
C34 C 0.1928(3) 0.2211(3) -0.0495(2) 0.0262(7) Uani 1 1 d .
H34 H 0.2082 0.1671 -0.0113 0.031 Uiso 1 1 calc R
C33 C 0.2289(3) 0.3325(3) -0.0029(2) 0.0225(6) Uani 1 1 d .
C38 C 0.2005(4) 0.4114(3) -0.0598(3) 0.0457(10) Uani 1 1 d .
H38 H 0.2233 0.4858 -0.0294 0.055 Uiso 1 1 calc R
C35 C 0.1345(3) 0.1903(3) -0.1518(3) 0.0386(9) Uani 1 1 d .
H35 H 0.1133 0.1163 -0.1826 0.046 Uiso 1 1 calc R
C36 C 0.1078(4) 0.2694(4) -0.2084(3) 0.0563(13) Uani 1 1 d .
H36 H 0.0696 0.2491 -0.2775 0.068 Uiso 1 1 calc R
C37 C 0.1383(5) 0.3797(4) -0.1615(3) 0.0664(16) Uani 1 1 d .
H37 H 0.1169 0.4323 -0.1988 0.080 Uiso 1 1 calc R

loop_
_atom_site_aniso_label
_atom_site_aniso_U_11
_atom_site_aniso_U_22
_atom_site_aniso_U_33
_atom_site_aniso_U_23
_atom_site_aniso_U_13
_atom_site_aniso_U_12
Ru1 0.01617(12) 0.01404(11) 0.01906(12) 0.00142(9) 0.00379(9) 0.00681(9)
Ru2 0.01651(12) 0.01337(11) 0.01737(12) 0.00033(8) 0.00184(9) 0.00360(9)
Fe1 0.0190(2) 0.0195(2) 0.0214(2) 0.00561(17) 0.00819(17) 0.00761(17)
Fe2 0.0184(2) 0.0240(2) 0.0264(2) 0.00964(18) 0.00915(18) 0.00775(18)
O1 0.0195(11) 0.0276(11) 0.0351(12) 0.0121(10) 0.0091(9) 0.0106(9)
C31 0.0160(13) 0.0131(13) 0.0171(14) -0.0018(10) 0.0023(11) 0.0019(11)
O2 0.0359(13) 0.0138(10) 0.0297(12) 0.0015(9) 0.0043(10) 0.0063(9)
O4 0.0287(13) 0.0290(13) 0.0355(14) -0.0075(11) -0.0009(11) 0.0039(10)
O3 0.0322(13) 0.0516(16) 0.0371(14) 0.0145(12) 0.0184(11) 0.0224(12)
C12 0.0143(13) 0.0119(12) 0.0189(14) 0.0011(10) 0.0016(11) 0.0029(10)
C11 0.0157(13) 0.0128(13) 0.0188(14) 0.0001(11) 0.0025(11) 0.0045(11)
C30 0.0139(13) 0.0132(13) 0.0166(13) -0.0001(10) 0.0020(11) 0.0030(10)
C39 0.0231(16) 0.0237(15) 0.0237(15) 0.0019(12) 0.0034(13) 0.0111(13)
C40 0.0231(15) 0.0226(15) 0.0272(16) 0.0076(13) 0.0079(13) 0.0125(13)
O7 0.0400(15) 0.0387(15) 0.0397(15) 0.0103(12) -0.0130(12) 0.0081(12)
C32 0.0181(14) 0.0174(14) 0.0239(15) 0.0038(12) 0.0070(12) 0.0072(11)
O8 0.0457(16) 0.0335(14) 0.0485(17) -0.0009(12) 0.0190(13) -0.0152(13)
C44 0.0315(18) 0.0265(17) 0.0243(17) -0.0039(13) 0.0049(14) 0.0028(15)
C43 0.0272(17) 0.0195(15) 0.0316(18) 0.0014(13) 0.0012(14) 0.0044(13)
C14 0.0281(16) 0.0183(14) 0.0263(16) 0.0076(12) 0.0163(13) 0.0114(12)
O5 0.0406(15) 0.0337(14) 0.090(2) 0.0304(15) 0.0258(15) 0.0250(13)
C21 0.0218(15) 0.0223(15) 0.0225(15) 0.0019(12) 0.0073(12) 0.0089(12)
C20 0.0169(14) 0.0182(14) 0.0212(14) 0.0057(11) 0.0057(11) 0.0069(11)
C1 0.0197(14) 0.0166(13) 0.0207(14) 0.0023(11) 0.0072(12) 0.0072(11)
C24 0.0231(15) 0.0197(14) 0.0288(16) 0.0091(12) 0.0096(13) 0.0098(12)
C5 0.0199(14) 0.0224(14) 0.0235(15) 0.0065(12) 0.0096(12) 0.0108(12)
C6 0.0374(19) 0.0267(16) 0.0250(16) 0.0031(13) 0.0091(14) 0.0154(14)
C13 0.0218(15) 0.0208(14) 0.0219(14) 0.0089(12) 0.0123(12) 0.0104(12)
C8 0.0332(18) 0.0344(18) 0.0289(17) 0.0080(14) 0.0196(15) 0.0113(15)
C15 0.0322(17) 0.0179(14) 0.0275(16) 0.0039(12) 0.0098(14) 0.0091(13)
C7 0.0282(17) 0.0376(19) 0.0306(17) 0.0017(14) 0.0131(14) 0.0156(15)
C19 0.0307(18) 0.0236(16) 0.051(2) 0.0137(15) 0.0202(16) 0.0146(14)
C23 0.0263(16) 0.0333(17) 0.0283(17) 0.0156(14) 0.0127(13) 0.0138(14)
C22 0.0278(17) 0.0311(17) 0.0249(16) 0.0059(13) 0.0104(13) 0.0132(14)
C25 0.0206(16) 0.057(2) 0.0308(18) 0.0165(17) 0.0041(14) 0.0071(16)
C4 0.0308(17) 0.0226(15) 0.0279(16) 0.0106(13) 0.0129(14) 0.0158(13)
C9 0.0347(18) 0.0345(18) 0.0198(15) 0.0091(13) 0.0098(14) 0.0136(15)
C41 0.0223(16) 0.0240(16) 0.0388(19) 0.0046(14) 0.0114(14) 0.0075(13)
C27 0.0218(17) 0.046(2) 0.048(2) 0.0157(17) 0.0122(16) 0.0174(16)
C2 0.0182(14) 0.0183(14) 0.0255(15) 0.0016(12) 0.0062(12) 0.0047(12)
C3 0.0279(16) 0.0164(14) 0.0330(17) 0.0067(12) 0.0146(14) 0.0051(12)
C28 0.0164(16) 0.044(2) 0.044(2) 0.0194(17) 0.0099(15) 0.0059(14)
C10 0.0273(17) 0.0291(17) 0.0232(16) 0.0003(13) 0.0066(13) 0.0067(14)
C42 0.0266(17) 0.0227(16) 0.0322(18) -0.0029(14) 0.0040(14) 0.0057(13)
C16 0.040(2) 0.0245(17) 0.0313(18) 0.0006(14) 0.0101(15) 0.0038(15)
C18 0.055(2) 0.0188(16) 0.063(3) 0.0166(17) 0.031(2) 0.0186(16)
C26 0.0227(17) 0.042(2) 0.050(2) 0.0259(18) 0.0067(16) 0.0126(15)
C17 0.056(2) 0.0147(15) 0.046(2) 0.0031(15) 0.0238(19) 0.0016(15)
C29 0.0237(17) 0.039(2) 0.042(2) 0.0074(16) 0.0048(15) 0.0027(15)
O6 0.0376(14) 0.0387(15) 0.0477(16) -0.0206(12) 0.0065(12) 0.0122(12)
C34 0.0271(16) 0.0262(16) 0.0234(16) 0.0032(13) 0.0044(13) 0.0099(13)
C33 0.0216(15) 0.0224(15) 0.0220(15) 0.0062(12) 0.0059(12) 0.0055(12)
C38 0.064(3) 0.0208(17) 0.033(2) 0.0104(15) -0.0033(18) 0.0036(17)
C35 0.042(2) 0.0358(19) 0.0261(18) -0.0066(15) 0.0046(16) 0.0047(16)
C36 0.074(3) 0.050(2) 0.0176(17) 0.0058(17) -0.0024(19) -0.003(2)
C37 0.090(4) 0.040(2) 0.034(2) 0.0224(19) -0.012(2) -0.003(2)

loop_
_atom_type_symbol
_atom_type_description
_atom_type_scat_dispersion_real
_atom_type_scat_dispersion_imag
_atom_type_scat_source
C C 0.0033 0.0016 'International Tables Vol C Tables 4.2.6.8 and 6.1.1.4'
H H 0.0000 0.0000 'International Tables Vol C Tables 4.2.6.8 and 6.1.1.4'
O O 0.0106 0.0060 'International Tables Vol C Tables 4.2.6.8 and 6.1.1.4'
Fe Fe 0.3463 0.8444 'International Tables Vol C Tables 4.2.6.8 and 6.1.1.4'
Ru Ru -1.2594 0.8363 'International Tables Vol C Tables 4.2.6.8 and 6.1.1.4'

loop_
_geom_angle_atom_site_label_1
_geom_angle_atom_site_label_2
_geom_angle_atom_site_label_3
_geom_angle
C40 Ru1 C39 91.39(13)
C40 Ru1 C41 95.18(13)
C39 Ru1 C41 89.12(13)
C40 Ru1 C31 98.62(12)
C39 Ru1 C31 169.69(12)
C41 Ru1 C31 92.43(12)
C40 Ru1 C11 95.18(12)
C39 Ru1 C11 99.36(12)
C41 Ru1 C11 166.43(12)
C31 Ru1 C11 77.36(11)
C40 Ru1 Ru2 138.01(9)
C39 Ru1 Ru2 118.17(9)
C41 Ru1 Ru2 113.12(9)
C31 Ru1 Ru2 52.03(8)
C11 Ru1 Ru2 53.48(7)
C42 Ru2 C43 94.77(15)
C42 Ru2 C44 94.68(14)
C43 Ru2 C44 90.66(14)
C42 Ru2 C31 102.04(13)
C43 Ru2 C31 161.52(12)
C44 Ru2 C31 95.51(12)
C42 Ru2 C11 101.98(12)
C43 Ru2 C11 97.66(12)
C44 Ru2 C11 160.63(12)
C31 Ru2 C11 71.54(10)
C42 Ru2 C12 138.13(12)
C43 Ru2 C12 98.20(12)
C44 Ru2 C12 124.64(12)
C31 Ru2 C12 64.04(10)
C11 Ru2 C12 36.92(10)
C42 Ru2 C30 138.75(12)
C43 Ru2 C30 124.86(12)
C44 Ru2 C30 95.72(12)
C31 Ru2 C30 37.23(10)
C11 Ru2 C30 65.19(10)
C12 Ru2 C30 36.83(10)
C42 Ru2 Ru1 70.21(10)
C43 Ru2 Ru1 134.23(10)
C44 Ru2 Ru1 132.20(10)
C31 Ru2 Ru1 48.17(7)
C11 Ru2 Ru1 48.09(7)
C12 Ru2 Ru1 72.29(7)
C30 Ru2 Ru1 73.32(7)
C8 Fe1 C3 103.96(13)
C8 Fe1 C7 40.68(14)
C3 Fe1 C7 117.25(14)
C8 Fe1 C4 113.75(13)
C3 Fe1 C4 40.56(13)
C7 Fe1 C4 148.96(13)
C8 Fe1 C2 126.09(13)
C3 Fe1 C2 40.58(12)
C7 Fe1 C2 109.54(13)
C4 Fe1 C2 68.42(12)
C8 Fe1 C5 148.75(13)
C3 Fe1 C5 68.39(12)
C7 Fe1 C5 169.73(13)
C4 Fe1 C5 40.73(12)
C2 Fe1 C5 68.58(12)
C8 Fe1 C9 40.39(14)
C3 Fe1 C9 123.07(13)
C7 Fe1 C9 68.15(14)
C4 Fe1 C9 103.79(13)
C2 Fe1 C9 161.79(13)
C5 Fe1 C9 116.95(13)
C8 Fe1 C10 68.09(14)
C3 Fe1 C10 161.69(13)
C7 Fe1 C10 68.20(14)
C4 Fe1 C10 125.88(13)
C2 Fe1 C10 157.09(13)
C5 Fe1 C10 109.33(13)
C9 Fe1 C10 40.44(13)
C8 Fe1 C6 68.02(14)
C3 Fe1 C6 153.79(13)
C7 Fe1 C6 40.49(14)
C4 Fe1 C6 165.63(14)
C2 Fe1 C6 123.02(13)
C5 Fe1 C6 131.35(13)
C9 Fe1 C6 67.81(13)
C10 Fe1 C6 40.33(13)
C8 Fe1 C1 165.99(13)
C3 Fe1 C1 68.41(12)
C7 Fe1 C1 131.15(13)
C4 Fe1 C1 68.67(12)
C2 Fe1 C1 40.68(11)
C5 Fe1 C1 40.99(11)
C9 Fe1 C1 153.62(13)
C10 Fe1 C1 122.63(12)
C6 Fe1 C1 113.34(12)
C24 Fe2 C25 124.92(15)
C24 Fe2 C28 120.44(13)
C25 Fe2 C28 68.16(14)
C24 Fe2 C29 107.20(14)
C25 Fe2 C29 40.53(15)
C28 Fe2 C29 40.63(15)
C24 Fe2 C21 68.57(12)
C25 Fe2 C21 125.56(13)
C28 Fe2 C21 157.87(14)
C29 Fe2 C21 160.89(14)
C24 Fe2 C26 161.84(14)
C25 Fe2 C26 40.23(16)
C28 Fe2 C26 68.20(14)
C29 Fe2 C26 68.06(16)
C21 Fe2 C26 109.82(14)
C24 Fe2 C23 40.57(12)
C25 Fe2 C23 159.11(15)
C28 Fe2 C23 104.50(13)
C29 Fe2 C23 121.36(14)
C21 Fe2 C23 68.36(13)
C26 Fe2 C23 157.11(15)
C24 Fe2 C27 155.88(13)
C25 Fe2 C27 67.84(16)
C28 Fe2 C27 40.54(15)
C29 Fe2 C27 68.10(16)
C21 Fe2 C27 123.51(14)
C26 Fe2 C27 40.45(15)
C23 Fe2 C27 120.09(14)
C24 Fe2 C22 68.20(13)
C25 Fe2 C22 160.10(15)
C28 Fe2 C22 120.71(14)
C29 Fe2 C22 156.99(14)
C21 Fe2 C22 40.49(12)
C26 Fe2 C22 123.16(15)
C23 Fe2 C22 40.50(13)
C27 Fe2 C22 106.39(15)
C24 Fe2 C20 40.88(11)
C25 Fe2 C20 110.55(13)
C28 Fe2 C20 157.97(14)
C29 Fe2 C20 123.87(14)
C21 Fe2 C20 40.85(11)
C26 Fe2 C20 126.04(13)
C23 Fe2 C20 68.54(12)
C27 Fe2 C20 161.07(13)
C22 Fe2 C20 68.36(12)
C30 C31 C32 123.8(3)
C30 C31 Ru1 117.8(2)
C32 C31 Ru1 117.3(2)
C30 C31 Ru2 74.63(16)
C32 C31 Ru2 126.02(19)
Ru1 C31 Ru2 79.80(10)
C11 C12 C30 116.6(2)
C11 C12 C13 120.2(2)
C30 C12 C13 123.0(2)
C11 C12 Ru2 70.74(15)
C30 C12 Ru2 72.02(15)
C13 C12 Ru2 131.11(19)
C12 C11 C1 115.9(2)
C12 C11 Ru1 114.77(19)
C1 C11 Ru1 128.4(2)
C12 C11 Ru2 72.34(15)
C1 C11 Ru2 126.25(19)
Ru1 C11 Ru2 78.43(9)
C31 C30 C12 111.3(2)
C31 C30 C20 121.7(2)
C12 C30 C20 126.9(2)
C31 C30 Ru2 68.14(15)
C12 C30 Ru2 71.15(15)
C20 C30 Ru2 130.67(19)
O3 C39 Ru1 171.3(3)
O4 C40 Ru1 178.6(3)
O2 C32 C31 121.8(3)
O2 C32 C33 120.5(3)
C31 C32 C33 117.5(2)
O8 C44 Ru2 179.8(3)
O7 C43 Ru2 179.8(4)
C15 C14 C19 119.2(3)
C15 C14 C13 122.3(3)
C19 C14 C13 118.5(3)
C22 C21 C20 108.3(3)
C22 C21 Fe2 69.97(18)
C20 C21 Fe2 70.15(17)
C22 C21 H21 125.9
C20 C21 H21 125.9
Fe2 C21 H21 125.9
C24 C20 C21 106.9(3)
C24 C20 C30 125.9(3)
C21 C20 C30 125.6(3)
C24 C20 Fe2 68.84(16)
C21 C20 Fe2 69.01(16)
C30 C20 Fe2 138.3(2)
C2 C1 C5 106.5(2)
C2 C1 C11 125.3(3)
C5 C1 C11 127.3(3)
C2 C1 Fe1 68.45(17)
C5 C1 Fe1 68.42(16)
C11 C1 Fe1 136.0(2)
C23 C24 C20 108.5(3)
C23 C24 Fe2 69.91(17)
C20 C24 Fe2 70.28(16)
C23 C24 H24 125.8
C20 C24 H24 125.8
Fe2 C24 H24 125.8
C4 C5 C1 108.3(3)
C4 C5 Fe1 69.50(17)
C1 C5 Fe1 70.59(16)
C4 C5 H5 125.9
C1 C5 H5 125.9
Fe1 C5 H5 125.9
C7 C6 C10 108.2(3)
C7 C6 Fe1 69.10(18)
C10 C6 Fe1 69.83(18)
C7 C6 H6 125.9
C10 C6 H6 125.9
Fe1 C6 H6 125.9
O1 C13 C14 121.7(3)
O1 C13 C12 122.8(3)
C14 C13 C12 115.5(2)
C9 C8 C7 108.2(3)
C9 C8 Fe1 70.21(18)
C7 C8 Fe1 69.77(18)
C9 C8 H8 125.9
C7 C8 H8 125.9
Fe1 C8 H8 125.9
C16 C15 C14 120.1(3)
C16 C15 H15 120.0
C14 C15 H15 120.0
C8 C7 C6 107.7(3)
C8 C7 Fe1 69.54(18)
C6 C7 Fe1 70.41(19)
C8 C7 H7 126.1
C6 C7 H7 126.1
Fe1 C7 H7 126.1
C18 C19 C14 120.3(3)
C18 C19 H19 119.9
C14 C19 H19 119.9
C24 C23 C22 108.0(3)
C24 C23 Fe2 69.52(18)
C22 C23 Fe2 69.91(18)
C24 C23 H23 126.0
C22 C23 H23 126.0
Fe2 C23 H23 126.0
C21 C22 C23 108.3(3)
C21 C22 Fe2 69.55(18)
C23 C22 Fe2 69.58(19)
C21 C22 H22 125.8
C23 C22 H22 125.8
Fe2 C22 H22 125.8
C26 C25 C29 108.5(3)
C26 C25 Fe2 70.0(2)
C29 C25 Fe2 69.8(2)
C26 C25 H25 125.8
C29 C25 H25 125.8
Fe2 C25 H25 125.8
C3 C4 C5 108.1(3)
C3 C4 Fe1 69.70(17)
C5 C4 Fe1 69.78(17)
C3 C4 H4 126.0
C5 C4 H4 126.0
Fe1 C4 H4 126.0
C8 C9 C10 108.3(3)
C8 C9 Fe1 69.40(18)
C10 C9 Fe1 70.14(18)
C8 C9 H9 125.9
C10 C9 H9 125.9
Fe1 C9 H9 125.9
O5 C41 Ru1 176.3(3)
C26 C27 C28 108.1(3)
C26 C27 Fe2 69.7(2)
C28 C27 Fe2 69.57(19)
C26 C27 H27 126.0
C28 C27 H27 126.0
Fe2 C27 H27 126.0
C3 C2 C1 108.7(3)
C3 C2 Fe1 69.67(18)
C1 C2 Fe1 70.87(17)
C3 C2 H2 125.6
C1 C2 H2 125.6
Fe1 C2 H2 125.6
C4 C3 C2 108.4(3)
C4 C3 Fe1 69.73(18)
C2 C3 Fe1 69.75(17)
C4 C3 H3 125.8
C2 C3 H3 125.8
Fe1 C3 H3 125.8
C27 C28 C29 107.8(3)
C27 C28 Fe2 69.89(19)
C29 C28 Fe2 69.76(19)
C27 C28 H28 126.1
C29 C28 H28 126.1
Fe2 C28 H28 126.1
C6 C10 C9 107.6(3)
C6 C10 Fe1 69.84(18)
C9 C10 Fe1 69.42(19)
C6 C10 H10 126.2
C9 C10 H10 126.2
Fe1 C10 H10 126.2
O6 C42 Ru2 168.9(3)
C17 C16 C15 120.0(3)
C17 C16 H16 120.0
C15 C16 H16 120.0
C17 C18 C19 120.1(3)
C17 C18 H18 119.9
C19 C18 H18 119.9
C25 C26 C27 108.0(3)
C25 C26 Fe2 69.8(2)
C27 C26 Fe2 69.85(19)
C25 C26 H26 126.0
C27 C26 H26 126.0
Fe2 C26 H26 126.0
C16 C17 C18 120.4(3)
C16 C17 H17 119.8
C18 C17 H17 119.8
C25 C29 C28 107.7(3)
C25 C29 Fe2 69.6(2)
C28 C29 Fe2 69.6(2)
C25 C29 H29 126.2
C28 C29 H29 126.2
Fe2 C29 H29 126.2
C35 C34 C33 120.6(3)
C35 C34 H34 119.7
C33 C34 H34 119.7
C38 C33 C34 119.2(3)
C38 C33 C32 118.1(3)
C34 C33 C32 122.8(3)
C37 C38 C33 120.2(4)
C37 C38 H38 119.9
C33 C38 H38 119.9
C34 C35 C36 120.1(3)
C34 C35 H35 120.0
C36 C35 H35 120.0
C35 C36 C37 119.6(3)
C35 C36 H36 120.2
C37 C36 H36 120.2
C38 C37 C36 120.3(4)
C38 C37 H37 119.9
C36 C37 H37 119.9

loop_
_geom_bond_atom_site_label_1
_geom_bond_atom_site_label_2
_geom_bond_distance
Ru1 C40 1.872(3)
Ru1 C39 1.962(3)
Ru1 C41 1.962(3)
Ru1 C31 2.085(3)
Ru1 C11 2.092(3)
Ru1 Ru2 2.7543(6)
Ru2 C42 1.899(3)
Ru2 C43 1.926(3)
Ru2 C44 1.932(3)
Ru2 C31 2.206(3)
Ru2 C11 2.259(3)
Ru2 C12 2.281(3)
Ru2 C30 2.292(3)
Fe1 C8 2.042(3)
Fe1 C3 2.045(3)
Fe1 C7 2.045(3)
Fe1 C4 2.045(3)
Fe1 C2 2.046(3)
Fe1 C5 2.049(3)
Fe1 C9 2.053(3)
Fe1 C10 2.062(3)
Fe1 C6 2.062(3)
Fe1 C1 2.078(3)
Fe2 C24 2.046(3)
Fe2 C25 2.047(4)
Fe2 C28 2.048(3)
Fe2 C29 2.050(4)
Fe2 C21 2.050(3)
Fe2 C26 2.050(3)
Fe2 C23 2.051(3)
Fe2 C27 2.052(3)
Fe2 C22 2.056(3)
Fe2 C20 2.065(3)
O1 C13 1.217(4)
C31 C30 1.438(4)
C31 C32 1.488(4)
O2 C32 1.221(4)
O4 C40 1.144(4)
O3 C39 1.134(4)
C12 C11 1.438(4)
C12 C30 1.444(4)
C12 C13 1.515(4)
C11 C1 1.480(4)
C30 C20 1.477(4)
O7 C43 1.135(4)
C32 C33 1.494(4)
O8 C44 1.129(4)
C14 C15 1.391(4)
C14 C19 1.396(4)
C14 C13 1.497(4)
O5 C41 1.132(4)
C21 C22 1.421(4)
C21 C20 1.436(4)
C21 H21 0.9800
C20 C24 1.436(4)
C1 C2 1.434(4)
C1 C5 1.445(4)
C24 C23 1.421(4)
C24 H24 0.9800
C5 C4 1.425(4)
C5 H5 0.9800
C6 C7 1.421(5)
C6 C10 1.422(5)
C6 H6 0.9800
C8 C9 1.413(5)
C8 C7 1.421(5)
C8 H8 0.9800
C15 C16 1.389(4)
C15 H15 0.9300
C7 H7 0.9800
C19 C18 1.380(5)
C19 H19 0.9300
C23 C22 1.422(5)
C23 H23 0.9800
C22 H22 0.9800
C25 C26 1.409(6)
C25 C29 1.419(5)
C25 H25 0.9800
C4 C3 1.418(5)
C4 H4 0.9800
C9 C10 1.422(5)
C9 H9 0.9800
C27 C26 1.418(5)
C27 C28 1.421(5)
C27 H27 0.9800
C2 C3 1.419(4)
C2 H2 0.9800
C3 H3 0.9800
C28 C29 1.423(5)
C28 H28 0.9800
C10 H10 0.9800
C42 O6 1.151(4)
C16 C17 1.378(5)
C16 H16 0.9300
C18 C17 1.378(6)
C18 H18 0.9300
C26 H26 0.9800
C17 H17 0.9300
C29 H29 0.9800
C34 C35 1.381(5)
C34 C33 1.394(4)
C34 H34 0.9300
C33 C38 1.387(5)
C38 C37 1.383(5)
C38 H38 0.9300
C35 C36 1.382(6)
C35 H35 0.9300
C36 C37 1.393(6)
C36 H36 0.9300
C37 H37 0.9300

loop_
_platon_squeeze_void_nr
_platon_squeeze_void_average_x
_platon_squeeze_void_average_y
_platon_squeeze_void_average_z
_platon_squeeze_void_volume
_platon_squeeze_void_count_electrons
_platon_squeeze_void_content
1 0.000 0.500 0.500 181 51 ' '
2 0.367 0.342 0.826 9 3 ' '
3 0.633 0.658 0.174 9 3 ' '
